data_7238868
loop_
_publ_author_name
'Dey, Avishek'
'Mandal, Sumit K.'
'Biradha, Kumar'

_publ_section_title
;
 Metal--organic gels and coordination networks of
 pyridine-3,5-bis(1-methyl-benzimidazole-2-yl) and metal halides: self
 sustainability, mechano, chemical responsiveness and gas and dye
 sorptions
;
_journal_issue 45
_journal_name_full CrystEngComm
_journal_page_first 9769
_journal_paper_doi 10.1039/c3ce41501e
_journal_volume 15
_journal_year 2013
_chemical_formula_sum 'C21 H17 Hg I2 N5'
_chemical_formula_weight 793.79
_space_group_IT_number 14
_space_group_name_Hall '-P 2yn'
_space_group_name_H-M_alt 'P 1 21/n 1'
_symmetry_cell_setting monoclinic
_symmetry_space_group_name_H-M 'P 1 21/n 1'
_atom_sites_solution_hydrogens geom
_atom_sites_solution_primary direct
_atom_sites_solution_secondary difmap
_audit_creation_method SHELXL-97
_cell_angle_alpha 90.00
_cell_angle_beta 105.081(11)
_cell_angle_gamma 90.00
_cell_formula_units_Z 4
_cell_length_a 14.586(5)
_cell_length_b 9.650(3)
_cell_length_c 16.442(6)
_cell_measurement_temperature 293(2)
_cell_volume 2234.6(13)
_computing_structure_refinement 'SHELXL-97 (Sheldrick, 1997)'
_computing_structure_solution 'SHELXS-97 (Sheldrick, 1990)'
_diffrn_ambient_temperature 293(2)
_diffrn_measured_fraction_theta_full 0.998
_diffrn_measured_fraction_theta_max 0.998
_diffrn_radiation_monochromator graphite
_diffrn_radiation_source 'fine-focus sealed tube'
_diffrn_radiation_type MoK\a
_diffrn_radiation_wavelength 0.71073
_diffrn_reflns_av_R_equivalents 0.1095
_diffrn_reflns_av_sigmaI/netI 0.0715
_diffrn_reflns_limit_h_max 17
_diffrn_reflns_limit_h_min -17
_diffrn_reflns_limit_k_max 11
_diffrn_reflns_limit_k_min -11
_diffrn_reflns_limit_l_max 19
_diffrn_reflns_limit_l_min -19
_diffrn_reflns_number 25744
_diffrn_reflns_theta_full 25.50
_diffrn_reflns_theta_max 25.50
_diffrn_reflns_theta_min 1.66
_exptl_absorpt_coefficient_mu 9.669
_exptl_absorpt_correction_T_max 0.258
_exptl_absorpt_correction_T_min 0.135
_exptl_absorpt_correction_type empirical
_exptl_absorpt_process_details Sadabs
_exptl_crystal_colour colourless
_exptl_crystal_density_diffrn 2.360
_exptl_crystal_density_method 'not measured'
_exptl_crystal_description 'rectangular blocks'
_exptl_crystal_F_000 1456
_exptl_crystal_size_max 0.26
_exptl_crystal_size_mid 0.18
_exptl_crystal_size_min 0.14
_refine_diff_density_max 1.420
_refine_diff_density_min -1.559
_refine_diff_density_rms 0.195
_refine_ls_extinction_method none
_refine_ls_goodness_of_fit_ref 0.792
_refine_ls_hydrogen_treatment mixed
_refine_ls_matrix_type full
_refine_ls_number_parameters 262
_refine_ls_number_reflns 4150
_refine_ls_number_restraints 0
_refine_ls_restrained_S_all 0.792
_refine_ls_R_factor_all 0.0925
_refine_ls_R_factor_gt 0.0403
_refine_ls_shift/su_max 0.000
_refine_ls_shift/su_mean 0.000
_refine_ls_structure_factor_coef Fsqd
_refine_ls_weighting_details 'calc w=1/[\s^2^(Fo^2^)+(0.1000P)^2^+0.0000P] where P=(Fo^2^+2Fc^2^)/3'
_refine_ls_weighting_scheme calc
_refine_ls_wR_factor_gt 0.1046
_refine_ls_wR_factor_ref 0.1303
_reflns_number_gt 2674
_reflns_number_total 4150
_reflns_threshold_expression >2sigma(I)
_cod_data_source_file c3ce41501e.txt
_cod_data_source_block 4
_cod_depositor_comments
;
The following automatic conversions were performed:

data item '_symmetry_cell_setting' value 'Monoclinic' was changed to
'monoclinic' in accordance with the
/home/saulius/struct/COD-crude-data/automatic-downloads/DataCite-retrospective/RSC/depositions/lib/dictionaries/cif_core.dic
dictionary named 'cif_core.dic' version 2.4.2 last updated on
2011-04-26.

Automatic conversion script
Id: cif_fix_values 6909 2019-04-08 15:41:33Z antanas 
;
_cod_original_cell_volume 2234.5(13)
_cod_original_sg_symbol_H-M P2(1)/n
_cod_database_code 7238868

loop_
_symmetry_equiv_pos_as_xyz
'x, y, z'
'-x+1/2, y+1/2, -z+1/2'
'-x, -y, -z'
'x-1/2, -y-1/2, z-1/2'

loop_
_atom_site_label
_atom_site_type_symbol
_atom_site_fract_x
_atom_site_fract_y
_atom_site_fract_z
_atom_site_U_iso_or_equiv
_atom_site_adp_type
_atom_site_occupancy
_atom_site_symmetry_multiplicity
_atom_site_calc_flag
_atom_site_refinement_flags
Hg1 Hg 0.27875(3) 0.03225(4) 0.13254(2) 0.04257(17) Uani 1 1 d .
I1 I 0.39641(6) -0.06470(8) 0.27319(4) 0.0566(3) Uani 1 1 d .
I2 I 0.31726(6) -0.00344(8) -0.01774(4) 0.0524(2) Uani 1 1 d .
N1 N 0.3152(6) 0.2882(8) 0.1480(5) 0.0381(19) Uani 1 1 d .
C1 C 0.3136(7) 0.3595(9) 0.0783(6) 0.037(2) Uani 1 1 d .
H1 H 0.2880 0.3176 0.0264 0.044 Uiso 1 1 calc R
C2 C 0.3489(7) 0.4952(10) 0.0795(6) 0.037(2) Uani 1 1 d .
C3 C 0.3819(8) 0.5599(10) 0.1567(6) 0.042(3) Uani 1 1 d .
H3 H 0.4021 0.6517 0.1600 0.051 Uiso 1 1 calc R
C4 C 0.3842(8) 0.4837(10) 0.2299(6) 0.040(2) Uani 1 1 d .
C5 C 0.3496(8) 0.3509(10) 0.2228(6) 0.043(3) Uani 1 1 d .
H5 H 0.3498 0.3022 0.2717 0.052 Uiso 1 1 calc R
N11 N 0.2825(6) 0.5337(9) -0.0716(5) 0.041(2) Uani 1 1 d .
N12 N 0.4172(6) 0.6459(8) -0.0144(5) 0.039(2) Uani 1 1 d .
C11 C 0.3501(8) 0.5614(10) -0.0024(6) 0.040(3) Uani 1 1 d .
C12 C 0.3921(8) 0.6812(11) -0.0980(6) 0.044(3) Uani 1 1 d .
C13 C 0.3082(8) 0.6107(11) -0.1331(6) 0.045(3) Uani 1 1 d .
C14 C 0.2636(9) 0.6279(12) -0.2188(7) 0.056(3) Uani 1 1 d .
H14 H 0.2078 0.5805 -0.2434 0.067 Uiso 1 1 calc R
C15 C 0.3030(12) 0.7155(15) -0.2660(7) 0.074(4) Uani 1 1 d .
H15 H 0.2730 0.7293 -0.3227 0.089 Uiso 1 1 calc R
C16 C 0.3869(11) 0.7831(14) -0.2299(7) 0.069(4) Uani 1 1 d .
H16 H 0.4132 0.8402 -0.2634 0.083 Uiso 1 1 calc R
C17 C 0.4326(9) 0.7694(12) -0.1468(7) 0.056(3) Uani 1 1 d .
H17 H 0.4886 0.8170 -0.1232 0.067 Uiso 1 1 calc R
C18 C 0.5014(8) 0.6966(12) 0.0471(7) 0.051(3) Uani 1 1 d .
H18A H 0.5362 0.7574 0.0198 0.077 Uiso 1 1 calc R
H18B H 0.5408 0.6196 0.0712 0.077 Uiso 1 1 calc R
H18C H 0.4826 0.7461 0.0907 0.077 Uiso 1 1 calc R
N21 N 0.3771(6) 0.5641(8) 0.3736(4) 0.0340(19) Uani 1 1 d .
N22 N 0.5104(6) 0.6086(9) 0.3359(4) 0.039(2) Uani 1 1 d .
C21 C 0.4220(8) 0.5487(10) 0.3132(5) 0.038(2) Uani 1 1 d .
C22 C 0.4386(7) 0.6411(11) 0.4371(5) 0.039(2) Uani 1 1 d .
C23 C 0.5207(7) 0.6676(11) 0.4141(6) 0.039(2) Uani 1 1 d .
C24 C 0.5929(8) 0.7496(12) 0.4632(6) 0.050(3) Uani 1 1 d .
H24 H 0.6474 0.7705 0.4464 0.060 Uiso 1 1 calc R
C25 C 0.5792(9) 0.7974(13) 0.5370(7) 0.061(3) Uani 1 1 d .
H25 H 0.6264 0.8510 0.5719 0.073 Uiso 1 1 calc R
C26 C 0.4976(9) 0.7692(14) 0.5619(7) 0.058(3) Uani 1 1 d .
H26 H 0.4917 0.8041 0.6130 0.069 Uiso 1 1 calc R
C27 C 0.4251(8) 0.6913(11) 0.5134(6) 0.051(3) Uani 1 1 d .
H27 H 0.3701 0.6728 0.5301 0.061 Uiso 1 1 calc R
C28 C 0.5823(8) 0.6105(14) 0.2897(6) 0.058(3) Uani 1 1 d .
H28A H 0.6369 0.6604 0.3214 0.086 Uiso 1 1 calc R
H28B H 0.5575 0.6552 0.2364 0.086 Uiso 1 1 calc R
H28C H 0.6003 0.5172 0.2807 0.086 Uiso 1 1 calc R

loop_
_atom_site_aniso_label
_atom_site_aniso_U_11
_atom_site_aniso_U_22
_atom_site_aniso_U_33
_atom_site_aniso_U_23
_atom_site_aniso_U_13
_atom_site_aniso_U_12
Hg1 0.0512(3) 0.0330(3) 0.0393(2) 0.00136(16) 0.00416(18) 0.00361(19)
I1 0.0670(6) 0.0395(5) 0.0494(4) 0.0049(3) -0.0098(4) 0.0038(4)
I2 0.0644(6) 0.0485(5) 0.0435(4) -0.0089(3) 0.0126(4) 0.0049(4)
N1 0.049(5) 0.021(4) 0.044(4) -0.004(3) 0.011(4) -0.001(4)
C1 0.054(7) 0.021(5) 0.036(5) -0.005(4) 0.012(5) 0.000(5)
C2 0.036(6) 0.028(6) 0.049(6) -0.010(4) 0.012(5) -0.001(4)
C3 0.055(7) 0.027(6) 0.037(5) -0.004(4) -0.002(5) -0.006(5)
C4 0.048(7) 0.028(6) 0.040(5) -0.004(4) 0.007(5) -0.002(5)
C5 0.069(8) 0.020(5) 0.039(5) 0.003(4) 0.012(5) 0.000(5)
N11 0.048(6) 0.043(5) 0.031(4) -0.005(3) 0.010(4) -0.005(4)
N12 0.042(5) 0.031(5) 0.043(5) 0.001(3) 0.009(4) 0.000(4)
C11 0.062(7) 0.027(6) 0.030(5) -0.004(4) 0.011(5) 0.014(5)
C12 0.064(8) 0.033(6) 0.036(5) -0.001(4) 0.016(5) 0.009(5)
C13 0.058(8) 0.040(7) 0.036(5) -0.008(4) 0.010(5) -0.001(6)
C14 0.079(9) 0.039(7) 0.048(6) -0.006(5) 0.014(6) 0.008(6)
C15 0.110(12) 0.068(10) 0.040(6) 0.002(6) 0.013(7) 0.021(9)
C16 0.113(12) 0.055(8) 0.051(7) 0.004(6) 0.039(8) 0.015(8)
C17 0.074(9) 0.039(7) 0.056(7) 0.003(5) 0.018(6) 0.014(6)
C18 0.047(7) 0.045(7) 0.058(6) -0.010(5) 0.006(5) -0.009(6)
N21 0.046(5) 0.025(4) 0.028(4) -0.007(3) 0.004(4) -0.011(4)
N22 0.047(6) 0.040(5) 0.030(4) -0.001(3) 0.008(4) -0.005(4)
C21 0.051(7) 0.031(6) 0.023(4) 0.003(4) -0.005(4) 0.000(5)
C22 0.037(6) 0.046(7) 0.028(5) -0.004(4) -0.001(4) 0.001(5)
C23 0.035(6) 0.038(6) 0.039(5) 0.001(4) 0.001(5) 0.002(5)
C24 0.034(6) 0.059(7) 0.052(6) -0.007(5) 0.003(5) -0.007(5)
C25 0.057(8) 0.077(9) 0.041(6) -0.014(6) -0.005(6) -0.026(7)
C26 0.060(8) 0.069(9) 0.039(6) -0.009(5) 0.003(6) 0.007(7)
C27 0.061(8) 0.047(7) 0.043(6) -0.014(5) 0.011(5) -0.013(6)
C28 0.054(8) 0.076(9) 0.042(6) -0.012(6) 0.010(5) -0.011(6)

loop_
_atom_type_symbol
_atom_type_description
_atom_type_scat_dispersion_real
_atom_type_scat_dispersion_imag
_atom_type_scat_source
C C 0.0033 0.0016 'International Tables Vol C Tables 4.2.6.8 and 6.1.1.4'
H H 0.0000 0.0000 'International Tables Vol C Tables 4.2.6.8 and 6.1.1.4'
N N 0.0061 0.0033 'International Tables Vol C Tables 4.2.6.8 and 6.1.1.4'
I I -0.4742 1.8119 'International Tables Vol C Tables 4.2.6.8 and 6.1.1.4'
Hg Hg -2.3894 9.2266 'International Tables Vol C Tables 4.2.6.8 and 6.1.1.4'

loop_
_geom_angle_atom_site_label_1
_geom_angle_atom_site_label_2
_geom_angle_atom_site_label_3
_geom_angle
_geom_angle_site_symmetry_1
_geom_angle_site_symmetry_3
N21 Hg1 N1 93.1(3) 2_545 .
N21 Hg1 I1 119.83(17) 2_545 .
N1 Hg1 I1 100.64(18) . .
N21 Hg1 I2 114.95(18) 2_545 .
N1 Hg1 I2 97.39(17) . .
I1 Hg1 I2 120.66(4) . .
C1 N1 C5 118.3(8) . .
C1 N1 Hg1 117.6(6) . .
C5 N1 Hg1 123.4(6) . .
N1 C1 C2 123.0(9) . .
C3 C2 C1 118.2(9) . .
C3 C2 C11 123.4(9) . .
C1 C2 C11 118.4(8) . .
C2 C3 C4 118.4(9) . .
C5 C4 C3 119.4(9) . .
C5 C4 C21 121.1(9) . .
C3 C4 C21 119.5(9) . .
N1 C5 C4 122.6(9) . .
C11 N11 C13 103.7(9) . .
C11 N12 C12 106.7(8) . .
C11 N12 C18 128.6(8) . .
C12 N12 C18 124.7(9) . .
N11 C11 N12 114.2(8) . .
N11 C11 C2 120.5(10) . .
N12 C11 C2 125.3(9) . .
N12 C12 C13 105.8(9) . .
N12 C12 C17 133.0(11) . .
C13 C12 C17 121.2(10) . .
N11 C13 C12 109.7(8) . .
N11 C13 C14 131.0(11) . .
C12 C13 C14 119.3(10) . .
C15 C14 C13 119.3(12) . .
C14 C15 C16 120.3(11) . .
C17 C16 C15 122.3(12) . .
C16 C17 C12 117.6(12) . .
C21 N21 C22 105.7(8) . .
C21 N21 Hg1 129.2(6) . 2
C22 N21 Hg1 123.0(6) . 2
C21 N22 C23 107.1(8) . .
C21 N22 C28 128.3(8) . .
C23 N22 C28 124.5(9) . .
N21 C21 N22 111.0(8) . .
N21 C21 C4 126.9(9) . .
N22 C21 C4 122.0(9) . .
C23 C22 N21 109.3(8) . .
C23 C22 C27 121.1(9) . .
N21 C22 C27 129.6(9) . .
C22 C23 N22 106.8(8) . .
C22 C23 C24 121.9(9) . .
N22 C23 C24 131.1(10) . .
C25 C24 C23 116.4(10) . .
C24 C25 C26 122.3(10) . .
C27 C26 C25 121.9(10) . .
C26 C27 C22 116.2(11) . .

loop_
_geom_bond_atom_site_label_1
_geom_bond_atom_site_label_2
_geom_bond_distance
_geom_bond_site_symmetry_2
Hg1 N21 2.270(8) 2_545
Hg1 N1 2.525(8) .
Hg1 I1 2.6652(10) .
Hg1 I2 2.6948(12) .
N1 C1 1.332(11) .
N1 C5 1.345(11) .
C1 C2 1.405(13) .
C2 C3 1.383(13) .
C2 C11 1.495(14) .
C3 C4 1.404(14) .
C4 C5 1.372(13) .
C4 C21 1.476(13) .
N11 C11 1.324(13) .
N11 C13 1.383(13) .
N12 C11 1.327(13) .
N12 C12 1.371(12) .
N12 C18 1.457(12) .
C12 C13 1.388(14) .
C12 C17 1.401(15) .
C13 C14 1.399(14) .
C14 C15 1.372(17) .
C15 C16 1.377(18) .
C16 C17 1.362(15) .
N21 C21 1.333(12) .
N21 C22 1.400(11) .
N21 Hg1 2.270(8) 2
N22 C21 1.373(13) .
N22 C23 1.378(11) .
N22 C28 1.447(13) .
C22 C23 1.369(13) .
C22 C27 1.406(13) .
C23 C24 1.394(14) .
C24 C25 1.360(15) .
C25 C26 1.384(17) .
C26 C27 1.370(15) .
